data_7043299
loop_
_publ_author_name
'Lalrempuia, Ralte'
'Breivik, Frida'
'T\"ornroos, Karl W.'
'Le Roux, Erwan'

_publ_section_title
;
 Coordination behavior of bis-phenolate saturated and unsaturated
 N-heterocyclic carbene ligands to zirconium: reactivity and activity in
 the copolymerization of cyclohexene oxide with CO2
;
_journal_name_full 'Dalton Trans.'
_journal_paper_doi 10.1039/C7DT01117B
_journal_year 2017
_chemical_formula_moiety 'C38 H52 Cl2 N2 O3 Zr, C6 H6'
_chemical_formula_sum 'C44 H58 Cl2 N2 O3 Zr'
_chemical_formula_weight 825.04
_chemical_properties_physical ', Air-sensitive'
_space_group_crystal_system monoclinic
_space_group_IT_number 14
_space_group_name_Hall '-P 2ybc'
_space_group_name_H-M_alt 'P 1 21/c 1'
_symmetry_space_group_name_Hall '-P 2ybc'
_symmetry_space_group_name_H-M 'P 1 21/c 1'
_atom_sites_solution_hydrogens mixed
_audit_creation_method SHELXL-2016/6
_audit_update_record
;
2017-02-16 deposited with the CCDC.
2017-05-22 downloaded from the CCDC.
;
_cell_angle_alpha 90
_cell_angle_beta 97.6800(10)
_cell_angle_gamma 90
_cell_formula_units_Z 4
_cell_length_a 11.3763(8)
_cell_length_b 17.4465(12)
_cell_length_c 21.9304(15)
_cell_measurement_reflns_used 9596
_cell_measurement_temperature 103(2)
_cell_measurement_theta_max 30.53
_cell_measurement_theta_min 2.21
_cell_volume 4313.6(5)
_computing_cell_refinement 'Bruker AXS SAINT V8.30C, 2013'
_computing_data_collection 'Bruker AXS APEX2 2013.4-1'
_computing_data_reduction 'Bruker AXS SAINT V7.68A, 2013'
_computing_molecular_graphics
;
Mercury CSD 3.8 (Build RC2) Mercury CSD 2.0 - New Features for 
the Visualization and Investigation of Crystal Structures 
C. F. Macrae, I. J. Bruno, J. A. Chisholm, P. R. Edgington, 
P. McCabe, E. Pidcock, L. Rodriguez-Monge, R. Taylor, 
J. van de Streek and P. A. Wood, 
J. Appl. Cryst., 41, 466-470, 2008 
;
_computing_publication_material 'SHELXL-2014/7 (Sheldrick, 2014)'
_computing_structure_refinement
;
SHELXL-2014/7 
G.M. Sheldrick (2015) "Crystal structure refinement with
SHELXL", Acta Cryst., C71, 3-8 (Open Access)
;
_computing_structure_solution
;
SHELXT 2014/4, G.M. Sheldrick, Acta Cryst. (2015). A71, 3-8
;
_diffrn_ambient_temperature 103(2)
_diffrn_measured_fraction_theta_full 1.000
_diffrn_measured_fraction_theta_max 0.999
_diffrn_measurement_device_type 'Bruker APEX-II Pt135 CCD'
_diffrn_measurement_method '\w scans'
_diffrn_radiation_type MoK\a
_diffrn_radiation_wavelength 0.71073
_diffrn_reflns_av_R_equivalents 0.0858
_diffrn_reflns_av_unetI/netI 0.0455
_diffrn_reflns_Laue_measured_fraction_full 1.000
_diffrn_reflns_Laue_measured_fraction_max 0.999
_diffrn_reflns_number 13183
_diffrn_reflns_point_group_measured_fraction_full 1.000
_diffrn_reflns_point_group_measured_fraction_max 0.999
_diffrn_reflns_theta_full 25.242
_diffrn_reflns_theta_max 30.535
_diffrn_reflns_theta_min 1.806
_diffrn_source 'Bruker TXS Rotating anode'
_exptl_absorpt_coefficient_mu 0.418
_exptl_absorpt_correction_type multi-scan
_exptl_absorpt_process_details 'SADABS-2012/1, Bruker AXS'
_exptl_crystal_colour colourless
_exptl_crystal_density_diffrn 1.270
_exptl_crystal_description 'Irregular prism'
_exptl_crystal_F_000 1736
_exptl_crystal_size_max 0.587
_exptl_crystal_size_mid 0.376
_exptl_crystal_size_min 0.360
_exptl_transmission_factor_max 0.746071
_exptl_transmission_factor_min 0.527146
_refine_diff_density_max 1.521
_refine_diff_density_min -0.657
_refine_diff_density_rms 0.101
_refine_ls_extinction_method none
_refine_ls_goodness_of_fit_ref 1.069
_refine_ls_hydrogen_treatment mixed
_refine_ls_matrix_type full
_refine_ls_number_parameters 487
_refine_ls_number_reflns 13183
_refine_ls_number_restraints 0
_refine_ls_restrained_S_all 1.069
_refine_ls_R_factor_all 0.0512
_refine_ls_R_factor_gt 0.0410
_refine_ls_shift/su_max 0.002
_refine_ls_shift/su_mean 0.000
_refine_ls_structure_factor_coef Fsqd
_refine_ls_weighting_details 'w=1/[\s^2^(Fo^2^)+(0.0662P)^2^+0.6487P] where P=(Fo^2^+2Fc^2^)/3'
_refine_ls_weighting_scheme calc
_refine_ls_wR_factor_gt 0.1093
_refine_ls_wR_factor_ref 0.1144
_reflns_Friedel_coverage 0.000
_reflns_number_gt 10792
_reflns_number_total 13183
_reflns_threshold_expression 'I > 2\s(I)'
_cod_data_source_file c7dt01117b2.cif
_cod_data_source_block Complex5_bis
_cod_database_code 7043299
_shelx_shelxl_version_number 2016/6
_shelx_space_group_comment
;
The symmetry employed for this shelxl refinement is uniquely defined
by the following loop, which should always be used as a source of
symmetry information in preference to the above space-group names.
They are only intended as comments.
;
_shelx_estimated_absorpt_t_min 0.792
_shelx_estimated_absorpt_t_max 0.864

loop_
_space_group_symop_operation_xyz
'x, y, z'
'-x, y+1/2, -z+1/2'
'-x, -y, -z'
'x, -y-1/2, z-1/2'

loop_
_atom_site_label
_atom_site_type_symbol
_atom_site_fract_x
_atom_site_fract_y
_atom_site_fract_z
_atom_site_U_iso_or_equiv
_atom_site_adp_type
_atom_site_occupancy
_atom_site_site_symmetry_order
_atom_site_calc_flag
_atom_site_refinement_flags_posn
_atom_site_refinement_flags_adp
Zr1 Zr 0.58021(2) 0.76331(2) 0.66392(2) 0.01300(5) Uani 1 1 d . .
Cl1 Cl 0.76983(4) 0.76363(2) 0.61518(2) 0.01875(8) Uani 1 1 d . .
Cl2 Cl 0.42159(4) 0.76645(2) 0.73041(3) 0.03366(11) Uani 1 1 d . .
O1 O 0.63599(9) 0.86280(6) 0.69956(5) 0.0148(2) Uani 1 1 d . .
N1 N 0.77324(10) 0.81883(7) 0.80651(5) 0.0122(2) Uani 1 1 d . .
C1 C 0.79361(13) 0.75752(8) 0.77287(6) 0.0116(2) Uani 1 1 d . .
H1 H 0.8195(17) 0.7597(9) 0.7342(9) 0.011(4) Uiso 1 1 d . .
O2 O 0.62905(9) 0.66010(6) 0.69486(5) 0.0146(2) Uani 1 1 d . .
N2 N 0.77255(10) 0.69324(7) 0.80266(5) 0.0113(2) Uani 1 1 d . .
C2 C 0.73883(12) 0.79323(8) 0.86178(6) 0.0127(2) Uani 1 1 d . .
O3 O 0.47554(11) 0.76566(6) 0.58936(5) 0.0239(3) Uani 1 1 d . .
C3 C 0.73897(12) 0.71355(8) 0.85950(6) 0.0124(2) Uani 1 1 d . .
C4 C 0.70984(13) 0.66906(8) 0.90809(6) 0.0154(3) Uani 1 1 d . .
H4 H 0.709732 0.614649 0.906440 0.018 Uiso 1 1 calc R U
C5 C 0.68115(14) 0.70828(10) 0.95874(7) 0.0195(3) Uani 1 1 d . .
H5 H 0.661895 0.680155 0.993155 0.023 Uiso 1 1 calc R U
C6 C 0.67972(14) 0.78916(10) 0.96067(7) 0.0199(3) Uani 1 1 d . .
H6 H 0.658985 0.814067 0.996249 0.024 Uiso 1 1 calc R U
C7 C 0.70761(13) 0.83292(9) 0.91230(6) 0.0164(3) Uani 1 1 d . .
H7 H 0.705629 0.887341 0.913364 0.020 Uiso 1 1 calc R U
C8 C 0.77139(12) 0.89722(8) 0.78629(6) 0.0117(2) Uani 1 1 d . .
C9 C 0.69708(12) 0.91733(8) 0.73260(6) 0.0115(2) Uani 1 1 d . .
C10 C 0.68753(12) 0.99583(8) 0.71597(6) 0.0117(2) Uani 1 1 d . .
C11 C 0.75556(12) 1.04778(8) 0.75404(6) 0.0129(3) Uani 1 1 d . .
H11 H 0.749430 1.100528 0.743345 0.015 Uiso 1 1 calc R U
C12 C 0.83241(12) 1.02755(8) 0.80703(6) 0.0130(3) Uani 1 1 d . .
C13 C 0.83855(12) 0.95061(8) 0.82305(6) 0.0135(3) Uani 1 1 d . .
H13 H 0.888396 0.934421 0.858968 0.016 Uiso 1 1 calc R U
C14 C 0.60503(13) 1.02142(8) 0.65870(6) 0.0137(3) Uani 1 1 d . .
C15 C 0.47664(13) 0.99637(9) 0.66363(7) 0.0175(3) Uani 1 1 d . .
H15A H 0.426648 1.006153 0.624444 0.026 Uiso 1 1 calc R U
H15B H 0.446368 1.025516 0.696416 0.026 Uiso 1 1 calc R U
H15C H 0.475312 0.941520 0.673154 0.026 Uiso 1 1 calc R U
C16 C 0.64696(14) 0.98675(9) 0.60050(7) 0.0179(3) Uani 1 1 d . .
H16A H 0.590427 1.000152 0.564357 0.027 Uiso 1 1 calc R U
H16B H 0.651694 0.930866 0.604587 0.027 Uiso 1 1 calc R U
H16C H 0.725369 1.007252 0.595634 0.027 Uiso 1 1 calc R U
C17 C 0.60343(14) 1.10900(9) 0.65163(7) 0.0189(3) Uani 1 1 d . .
H17A H 0.547661 1.123327 0.615436 0.028 Uiso 1 1 calc R U
H17B H 0.683071 1.127089 0.646506 0.028 Uiso 1 1 calc R U
H17C H 0.578521 1.132465 0.688431 0.028 Uiso 1 1 calc R U
C18 C 0.90509(13) 1.08890(8) 0.84514(7) 0.0152(3) Uani 1 1 d . .
C19 C 0.9784(2) 1.13352(13) 0.80395(9) 0.0419(5) Uani 1 1 d . .
H19A H 1.029163 1.170353 0.828857 0.063 Uiso 1 1 calc R U
H19B H 0.925294 1.161035 0.772475 0.063 Uiso 1 1 calc R U
H19C H 1.027908 1.097902 0.784019 0.063 Uiso 1 1 calc R U
C20 C 0.82265(16) 1.14292(12) 0.87358(10) 0.0358(5) Uani 1 1 d . .
H20A H 0.869497 1.182983 0.896851 0.054 Uiso 1 1 calc R U
H20B H 0.778207 1.114055 0.901279 0.054 Uiso 1 1 calc R U
H20C H 0.767131 1.166524 0.840926 0.054 Uiso 1 1 calc R U
C21 C 0.99193(18) 1.05430(11) 0.89687(10) 0.0413(5) Uani 1 1 d . .
H21A H 1.038749 1.095307 0.918916 0.062 Uiso 1 1 calc R U
H21B H 1.045047 1.018612 0.879453 0.062 Uiso 1 1 calc R U
H21C H 0.947776 1.026772 0.925458 0.062 Uiso 1 1 calc R U
C22 C 0.76925(12) 0.61718(7) 0.77710(6) 0.0115(2) Uani 1 1 d . .
C23 C 0.69392(12) 0.60295(8) 0.72223(6) 0.0114(2) Uani 1 1 d . .
C24 C 0.68789(12) 0.52737(8) 0.69872(6) 0.0116(2) Uani 1 1 d . .
C25 C 0.75805(12) 0.47181(8) 0.73205(6) 0.0133(3) Uani 1 1 d . .
H25 H 0.754406 0.420935 0.716474 0.016 Uiso 1 1 calc R U
C26 C 0.83316(12) 0.48591(8) 0.78669(6) 0.0122(2) Uani 1 1 d . .
C27 C 0.83719(12) 0.56072(8) 0.80917(6) 0.0128(3) Uani 1 1 d . .
H27 H 0.886383 0.572935 0.846386 0.015 Uiso 1 1 calc R U
C28 C 0.60575(13) 0.50705(8) 0.63941(6) 0.0141(3) Uani 1 1 d . .
C29 C 0.61012(15) 0.42132(9) 0.62419(8) 0.0225(3) Uani 1 1 d . .
H29A H 0.555254 0.410553 0.586802 0.034 Uiso 1 1 calc R U
H29B H 0.587004 0.391355 0.658468 0.034 Uiso 1 1 calc R U
H29C H 0.690878 0.407319 0.617585 0.034 Uiso 1 1 calc R U
C30 C 0.64469(15) 0.55156(10) 0.58471(7) 0.0214(3) Uani 1 1 d . .
H30A H 0.590990 0.539497 0.547182 0.032 Uiso 1 1 calc R U
H30B H 0.725758 0.536743 0.579332 0.032 Uiso 1 1 calc R U
H30C H 0.642046 0.606720 0.592867 0.032 Uiso 1 1 calc R U
C31 C 0.47647(13) 0.52607(9) 0.64627(7) 0.0192(3) Uani 1 1 d . .
H31A H 0.426058 0.516297 0.607210 0.029 Uiso 1 1 calc R U
H31B H 0.470394 0.580176 0.657433 0.029 Uiso 1 1 calc R U
H31C H 0.450406 0.493876 0.678542 0.029 Uiso 1 1 calc R U
C32 C 0.90464(13) 0.42232(8) 0.82262(7) 0.0147(3) Uani 1 1 d . .
C33 C 1.02676(14) 0.45175(10) 0.85072(9) 0.0274(4) Uani 1 1 d . .
H33A H 1.074026 0.409014 0.869813 0.041 Uiso 1 1 calc R U
H33B H 1.017160 0.490591 0.881955 0.041 Uiso 1 1 calc R U
H33C H 1.067239 0.474493 0.818358 0.041 Uiso 1 1 calc R U
C34 C 0.83600(15) 0.39471(11) 0.87377(8) 0.0275(4) Uani 1 1 d . .
H34A H 0.882124 0.355243 0.898161 0.041 Uiso 1 1 calc R U
H34B H 0.759739 0.373188 0.855577 0.041 Uiso 1 1 calc R U
H34C H 0.822120 0.437983 0.900393 0.041 Uiso 1 1 calc R U
C35 C 0.92435(17) 0.35391(10) 0.78144(8) 0.0294(4) Uani 1 1 d . .
H35A H 0.975836 0.316353 0.805095 0.044 Uiso 1 1 calc R U
H35B H 0.961952 0.371535 0.746280 0.044 Uiso 1 1 calc R U
H35C H 0.847862 0.330070 0.766598 0.044 Uiso 1 1 calc R U
C36 C 0.37042(13) 0.77452(9) 0.54721(7) 0.0149(3) Uani 1 1 d . .
H36 H 0.300526 0.770301 0.570241 0.018 Uiso 1 1 calc R U
C37 C 0.36350(15) 0.71118(11) 0.49996(8) 0.0255(3) Uani 1 1 d . .
H37A H 0.286928 0.713660 0.473595 0.038 Uiso 1 1 calc R U
H37B H 0.371336 0.661452 0.520885 0.038 Uiso 1 1 calc R U
H37C H 0.427761 0.717324 0.474717 0.038 Uiso 1 1 calc R U
C38 C 0.37080(15) 0.85359(10) 0.51882(7) 0.0224(3) Uani 1 1 d . .
H38A H 0.296752 0.861474 0.491140 0.034 Uiso 1 1 calc R U
H38B H 0.438209 0.858110 0.495518 0.034 Uiso 1 1 calc R U
H38C H 0.377671 0.892365 0.551437 0.034 Uiso 1 1 calc R U
C1S C 1.09718(17) 0.74465(11) 0.86816(9) 0.0292(4) Uani 1 1 d . .
H1S H 1.130202 0.744753 0.830601 0.035 Uiso 1 1 calc R U
C2S C 1.07831(16) 0.67604(12) 0.89685(10) 0.0321(4) Uani 1 1 d . .
H2S H 1.098847 0.629015 0.879156 0.039 Uiso 1 1 calc R U
C3S C 1.02936(17) 0.67590(13) 0.95151(10) 0.0375(5) Uani 1 1 d . .
H3S H 1.016263 0.628799 0.971268 0.045 Uiso 1 1 calc R U
C4S C 0.99967(19) 0.74454(14) 0.97717(10) 0.0385(5) Uani 1 1 d . .
H4S H 0.965661 0.744552 1.014443 0.046 Uiso 1 1 calc R U
C5S C 1.01944(17) 0.81298(13) 0.94863(9) 0.0352(4) Uani 1 1 d . .
H5S H 0.999598 0.860041 0.966524 0.042 Uiso 1 1 calc R U
C6S C 1.06793(16) 0.81329(11) 0.89419(9) 0.0299(4) Uani 1 1 d . .
H6S H 1.081239 0.860472 0.874589 0.036 Uiso 1 1 calc R U

loop_
_atom_site_aniso_label
_atom_site_aniso_U_11
_atom_site_aniso_U_22
_atom_site_aniso_U_33
_atom_site_aniso_U_23
_atom_site_aniso_U_13
_atom_site_aniso_U_12
Zr1 0.01673(8) 0.00764(8) 0.01258(8) 0.00021(4) -0.00555(5) -0.00033(5)
Cl1 0.02348(19) 0.01844(18) 0.01390(16) 0.00037(12) 0.00087(13) -0.00026(13)
Cl2 0.0283(2) 0.0207(2) 0.0556(3) 0.00572(19) 0.0190(2) 0.00246(16)
O1 0.0179(5) 0.0097(4) 0.0156(5) -0.0021(4) -0.0024(4) -0.0013(4)
N1 0.0163(6) 0.0090(5) 0.0109(5) -0.0007(4) 0.0003(4) 0.0008(4)
C1 0.0139(6) 0.0097(6) 0.0107(6) 0.0002(5) -0.0003(5) 0.0001(5)
O2 0.0187(5) 0.0090(4) 0.0148(4) 0.0013(4) -0.0026(4) 0.0015(4)
N2 0.0144(5) 0.0077(5) 0.0113(5) -0.0006(4) 0.0000(4) -0.0005(4)
C2 0.0145(6) 0.0115(6) 0.0115(6) 0.0004(5) -0.0005(5) 0.0002(5)
O3 0.0283(6) 0.0190(6) 0.0198(5) 0.0007(4) -0.0135(5) 0.0004(4)
C3 0.0142(6) 0.0119(6) 0.0104(6) -0.0021(5) -0.0011(5) -0.0004(5)
C4 0.0189(7) 0.0129(6) 0.0139(6) 0.0008(5) 0.0003(5) -0.0030(5)
C5 0.0235(8) 0.0213(7) 0.0138(6) 0.0019(6) 0.0025(5) -0.0025(6)
C6 0.0238(8) 0.0215(7) 0.0147(6) -0.0042(6) 0.0039(5) 0.0006(6)
C7 0.0200(7) 0.0137(6) 0.0152(6) -0.0032(5) 0.0013(5) 0.0015(5)
C8 0.0149(6) 0.0068(5) 0.0133(6) -0.0001(5) 0.0016(5) 0.0002(5)
C9 0.0127(6) 0.0091(6) 0.0126(6) -0.0019(5) 0.0014(5) -0.0006(5)
C10 0.0124(6) 0.0097(6) 0.0133(6) 0.0004(5) 0.0030(5) 0.0009(5)
C11 0.0141(6) 0.0086(6) 0.0164(6) 0.0004(5) 0.0032(5) 0.0001(5)
C12 0.0124(6) 0.0101(6) 0.0167(6) -0.0028(5) 0.0023(5) -0.0013(5)
C13 0.0145(6) 0.0115(6) 0.0139(6) -0.0016(5) -0.0008(5) -0.0007(5)
C14 0.0144(6) 0.0120(6) 0.0144(6) 0.0014(5) 0.0007(5) 0.0017(5)
C15 0.0139(7) 0.0169(7) 0.0211(7) 0.0012(6) 0.0004(5) 0.0013(5)
C16 0.0219(7) 0.0178(7) 0.0140(6) 0.0015(5) 0.0027(5) 0.0033(6)
C17 0.0223(7) 0.0122(6) 0.0213(7) 0.0034(5) -0.0002(6) 0.0022(5)
C18 0.0148(7) 0.0104(6) 0.0198(7) -0.0050(5) 0.0005(5) -0.0016(5)
C19 0.0509(13) 0.0433(12) 0.0336(10) -0.0121(9) 0.0131(9) -0.0350(10)
C20 0.0206(8) 0.0393(11) 0.0467(11) -0.0311(9) 0.0014(8) 0.0010(7)
C21 0.0390(11) 0.0191(8) 0.0563(13) -0.0079(9) -0.0287(10) -0.0004(8)
C22 0.0148(6) 0.0073(5) 0.0124(6) -0.0014(5) 0.0020(5) -0.0013(5)
C23 0.0124(6) 0.0091(6) 0.0129(6) 0.0013(5) 0.0026(5) 0.0002(5)
C24 0.0123(6) 0.0103(6) 0.0125(6) -0.0019(5) 0.0022(5) -0.0007(5)
C25 0.0148(6) 0.0083(6) 0.0169(6) -0.0013(5) 0.0028(5) 0.0000(5)
C26 0.0123(6) 0.0099(6) 0.0145(6) 0.0017(5) 0.0026(5) 0.0009(5)
C27 0.0139(6) 0.0108(6) 0.0133(6) 0.0013(5) 0.0004(5) -0.0002(5)
C28 0.0148(6) 0.0130(6) 0.0142(6) -0.0021(5) 0.0004(5) -0.0005(5)
C29 0.0261(8) 0.0150(7) 0.0245(7) -0.0089(6) -0.0037(6) 0.0012(6)
C30 0.0246(8) 0.0251(8) 0.0142(6) -0.0019(6) 0.0021(6) -0.0040(6)
C31 0.0136(7) 0.0197(7) 0.0236(7) -0.0046(6) -0.0002(5) -0.0010(5)
C32 0.0152(6) 0.0099(6) 0.0187(6) 0.0018(5) 0.0012(5) 0.0019(5)
C33 0.0180(8) 0.0178(7) 0.0434(10) 0.0068(7) -0.0067(7) 0.0009(6)
C34 0.0247(8) 0.0294(9) 0.0297(8) 0.0167(7) 0.0080(7) 0.0060(7)
C35 0.0390(10) 0.0189(8) 0.0285(8) -0.0029(7) -0.0020(7) 0.0153(7)
C36 0.0114(6) 0.0195(7) 0.0131(6) 0.0005(5) -0.0011(5) 0.0009(5)
C37 0.0219(8) 0.0312(9) 0.0220(7) -0.0113(7) -0.0019(6) -0.0018(7)
C38 0.0212(8) 0.0255(8) 0.0198(7) 0.0066(6) 0.0001(6) 0.0034(6)
C1S 0.0226(9) 0.0363(10) 0.0276(9) -0.0018(7) -0.0008(7) 0.0021(7)
C2S 0.0214(8) 0.0311(10) 0.0415(10) -0.0050(8) -0.0044(7) -0.0019(7)
C3S 0.0254(9) 0.0424(11) 0.0416(11) 0.0107(9) -0.0068(8) -0.0093(8)
C4S 0.0244(10) 0.0665(15) 0.0231(9) -0.0001(9) -0.0028(7) -0.0015(9)
C5S 0.0263(9) 0.0449(11) 0.0318(9) -0.0095(9) -0.0055(7) 0.0093(8)
C6S 0.0238(8) 0.0315(9) 0.0322(9) 0.0020(8) -0.0045(7) 0.0059(7)

loop_
_atom_type_symbol
_atom_type_description
_atom_type_scat_dispersion_real
_atom_type_scat_dispersion_imag
_atom_type_scat_source
C C 0.0033 0.0016 'International Tables Vol C Tables 4.2.6.8 and 6.1.1.4'
N N 0.0061 0.0033 'International Tables Vol C Tables 4.2.6.8 and 6.1.1.4'
O O 0.0106 0.0060 'International Tables Vol C Tables 4.2.6.8 and 6.1.1.4'
Cl Cl 0.1484 0.1585 'International Tables Vol C Tables 4.2.6.8 and 6.1.1.4'
Zr Zr -2.9673 0.5597 'International Tables Vol C Tables 4.2.6.8 and 6.1.1.4'
H H 0.0000 0.0000 'International Tables Vol C Tables 4.2.6.8 and 6.1.1.4'

loop_
_geom_angle_atom_site_label_1
_geom_angle_atom_site_label_2
_geom_angle_atom_site_label_3
_geom_angle
O3 Zr1 O1 117.11(5)
O3 Zr1 O2 115.61(5)
O1 Zr1 O2 127.17(4)
O3 Zr1 Cl2 94.87(5)
O1 Zr1 Cl2 88.18(3)
O2 Zr1 Cl2 90.66(3)
O3 Zr1 Cl1 96.23(4)
O1 Zr1 Cl1 85.31(3)
O2 Zr1 Cl1 86.03(3)
Cl2 Zr1 Cl1 168.780(17)
C9 O1 Zr1 163.62(9)
C1 N1 C2 108.20(12)
C1 N1 C8 125.99(12)
C2 N1 C8 125.32(11)
N2 C1 N1 110.26(12)
N2 C1 H1 125.2(10)
N1 C1 H1 124.6(10)
C23 O2 Zr1 161.41(9)
C1 N2 C3 108.17(11)
C1 N2 C22 125.51(12)
C3 N2 C22 125.82(11)
C3 C2 C7 121.84(13)
C3 C2 N1 106.66(11)
C7 C2 N1 131.50(13)
C36 O3 Zr1 160.85(11)
C2 C3 C4 121.83(12)
C2 C3 N2 106.70(12)
C4 C3 N2 131.47(13)
C5 C4 C3 116.44(14)
C5 C4 H4 121.8
C3 C4 H4 121.8
C4 C5 C6 121.63(14)
C4 C5 H5 119.2
C6 C5 H5 119.2
C7 C6 C5 121.73(13)
C7 C6 H6 119.1
C5 C6 H6 119.1
C6 C7 C2 116.51(14)
C6 C7 H7 121.7
C2 C7 H7 121.7
C13 C8 C9 122.87(13)
C13 C8 N1 118.30(12)
C9 C8 N1 118.72(12)
O1 C9 C8 119.38(12)
O1 C9 C10 122.21(12)
C8 C9 C10 118.39(12)
C11 C10 C9 117.17(12)
C11 C10 C14 122.15(12)
C9 C10 C14 120.68(12)
C10 C11 C12 124.54(13)
C10 C11 H11 117.7
C12 C11 H11 117.7
C13 C12 C11 117.26(13)
C13 C12 C18 122.23(13)
C11 C12 C18 120.51(12)
C12 C13 C8 119.74(13)
C12 C13 H13 120.1
C8 C13 H13 120.1
C10 C14 C17 111.77(12)
C10 C14 C15 110.03(11)
C17 C14 C15 106.88(12)
C10 C14 C16 109.92(11)
C17 C14 C16 107.87(12)
C15 C14 C16 110.30(12)
C14 C15 H15A 109.5
C14 C15 H15B 109.5
H15A C15 H15B 109.5
C14 C15 H15C 109.5
H15A C15 H15C 109.5
H15B C15 H15C 109.5
C14 C16 H16A 109.5
C14 C16 H16B 109.5
H16A C16 H16B 109.5
C14 C16 H16C 109.5
H16A C16 H16C 109.5
H16B C16 H16C 109.5
C14 C17 H17A 109.5
C14 C17 H17B 109.5
H17A C17 H17B 109.5
C14 C17 H17C 109.5
H17A C17 H17C 109.5
H17B C17 H17C 109.5
C20 C18 C19 110.06(17)
C20 C18 C21 108.28(15)
C19 C18 C21 106.97(16)
C20 C18 C12 109.85(12)
C19 C18 C12 109.41(13)
C21 C18 C12 112.22(13)
C18 C19 H19A 109.5
C18 C19 H19B 109.5
H19A C19 H19B 109.5
C18 C19 H19C 109.5
H19A C19 H19C 109.5
H19B C19 H19C 109.5
C18 C20 H20A 109.5
C18 C20 H20B 109.5
H20A C20 H20B 109.5
C18 C20 H20C 109.5
H20A C20 H20C 109.5
H20B C20 H20C 109.5
C18 C21 H21A 109.5
C18 C21 H21B 109.5
H21A C21 H21B 109.5
C18 C21 H21C 109.5
H21A C21 H21C 109.5
H21B C21 H21C 109.5
C27 C22 C23 123.05(12)
C27 C22 N2 118.32(12)
C23 C22 N2 118.58(12)
O2 C23 C22 119.43(12)
O2 C23 C24 122.39(12)
C22 C23 C24 118.17(12)
C25 C24 C23 117.34(12)
C25 C24 C28 121.48(12)
C23 C24 C28 121.18(12)
C26 C25 C24 124.56(13)
C26 C25 H25 117.7
C24 C25 H25 117.7
C27 C26 C25 117.10(12)
C27 C26 C32 120.44(12)
C25 C26 C32 122.41(12)
C22 C27 C26 119.78(13)
C22 C27 H27 120.1
C26 C27 H27 120.1
C31 C28 C29 106.94(12)
C31 C28 C24 110.44(11)
C29 C28 C24 112.02(12)
C31 C28 C30 110.23(12)
C29 C28 C30 107.49(12)
C24 C28 C30 109.66(12)
C28 C29 H29A 109.5
C28 C29 H29B 109.5
H29A C29 H29B 109.5
C28 C29 H29C 109.5
H29A C29 H29C 109.5
H29B C29 H29C 109.5
C28 C30 H30A 109.5
C28 C30 H30B 109.5
H30A C30 H30B 109.5
C28 C30 H30C 109.5
H30A C30 H30C 109.5
H30B C30 H30C 109.5
C28 C31 H31A 109.5
C28 C31 H31B 109.5
H31A C31 H31B 109.5
C28 C31 H31C 109.5
H31A C31 H31C 109.5
H31B C31 H31C 109.5
C34 C32 C26 108.55(12)
C34 C32 C35 108.47(14)
C26 C32 C35 111.77(12)
C34 C32 C33 109.61(14)
C26 C32 C33 110.80(12)
C35 C32 C33 107.59(14)
C32 C33 H33A 109.5
C32 C33 H33B 109.5
H33A C33 H33B 109.5
C32 C33 H33C 109.5
H33A C33 H33C 109.5
H33B C33 H33C 109.5
C32 C34 H34A 109.5
C32 C34 H34B 109.5
H34A C34 H34B 109.5
C32 C34 H34C 109.5
H34A C34 H34C 109.5
H34B C34 H34C 109.5
C32 C35 H35A 109.5
C32 C35 H35B 109.5
H35A C35 H35B 109.5
C32 C35 H35C 109.5
H35A C35 H35C 109.5
H35B C35 H35C 109.5
O3 C36 C37 109.24(12)
O3 C36 C38 108.59(12)
C37 C36 C38 112.79(13)
O3 C36 H36 108.7
C37 C36 H36 108.7
C38 C36 H36 108.7
C36 C37 H37A 109.5
C36 C37 H37B 109.5
H37A C37 H37B 109.5
C36 C37 H37C 109.5
H37A C37 H37C 109.5
H37B C37 H37C 109.5
C36 C38 H38A 109.5
C36 C38 H38B 109.5
H38A C38 H38B 109.5
C36 C38 H38C 109.5
H38A C38 H38C 109.5
H38B C38 H38C 109.5
C2S C1S C6S 120.03(19)
C2S C1S H1S 120.0
C6S C1S H1S 120.0
C1S C2S C3S 119.96(19)
C1S C2S H2S 120.0
C3S C2S H2S 120.0
C4S C3S C2S 119.8(2)
C4S C3S H3S 120.1
C2S C3S H3S 120.1
C5S C4S C3S 120.0(2)
C5S C4S H4S 120.0
C3S C4S H4S 120.0
C4S C5S C6S 120.2(2)
C4S C5S H5S 119.9
C6S C5S H5S 119.9
C5S C6S C1S 119.9(2)
C5S C6S H6S 120.1
C1S C6S H6S 120.1

loop_
_geom_bond_atom_site_label_1
_geom_bond_atom_site_label_2
_geom_bond_distance
Zr1 O3 1.8901(11)
Zr1 O1 1.9732(10)
Zr1 O2 1.9777(10)
Zr1 Cl2 2.4675(5)
Zr1 Cl1 2.5322(4)
O1 C9 1.3337(16)
N1 C1 1.3370(17)
N1 C2 1.3961(17)
N1 C8 1.4369(17)
C1 N2 1.3355(17)
C1 H1 0.936(19)
O2 C23 1.3343(16)
N2 C3 1.3972(17)
N2 C22 1.4391(17)
C2 C3 1.391(2)
C2 C7 1.3922(19)
O3 C36 1.4188(18)
C3 C4 1.3936(19)
C4 C5 1.380(2)
C4 H4 0.9500
C5 C6 1.412(2)
C5 H5 0.9500
C6 C7 1.378(2)
C6 H6 0.9500
C7 H7 0.9500
C8 C13 1.3915(18)
C8 C9 1.3994(19)
C9 C10 1.4176(19)
C10 C11 1.3944(19)
C10 C14 1.5305(19)
C11 C12 1.4029(19)
C11 H11 0.9500
C12 C13 1.3869(19)
C12 C18 1.5307(19)
C13 H13 0.9500
C14 C17 1.536(2)
C14 C15 1.542(2)
C14 C16 1.544(2)
C15 H15A 0.9800
C15 H15B 0.9800
C15 H15C 0.9800
C16 H16A 0.9800
C16 H16B 0.9800
C16 H16C 0.9800
C17 H17A 0.9800
C17 H17B 0.9800
C17 H17C 0.9800
C18 C20 1.521(2)
C18 C19 1.523(2)
C18 C21 1.526(2)
C19 H19A 0.9800
C19 H19B 0.9800
C19 H19C 0.9800
C20 H20A 0.9800
C20 H20B 0.9800
C20 H20C 0.9800
C21 H21A 0.9800
C21 H21B 0.9800
C21 H21C 0.9800
C22 C27 1.3846(19)
C22 C23 1.4029(18)
C23 C24 1.4142(19)
C24 C25 1.3983(19)
C24 C28 1.5381(19)
C25 C26 1.3973(19)
C25 H25 0.9500
C26 C27 1.3939(19)
C26 C32 1.5302(19)
C27 H27 0.9500
C28 C31 1.535(2)
C28 C29 1.535(2)
C28 C30 1.543(2)
C29 H29A 0.9800
C29 H29B 0.9800
C29 H29C 0.9800
C30 H30A 0.9800
C30 H30B 0.9800
C30 H30C 0.9800
C31 H31A 0.9800
C31 H31B 0.9800
C31 H31C 0.9800
C32 C34 1.528(2)
C32 C35 1.531(2)
C32 C33 1.531(2)
C33 H33A 0.9800
C33 H33B 0.9800
C33 H33C 0.9800
C34 H34A 0.9800
C34 H34B 0.9800
C34 H34C 0.9800
C35 H35A 0.9800
C35 H35B 0.9800
C35 H35C 0.9800
C36 C37 1.510(2)
C36 C38 1.514(2)
C36 H36 1.0000
C37 H37A 0.9800
C37 H37B 0.9800
C37 H37C 0.9800
C38 H38A 0.9800
C38 H38B 0.9800
C38 H38C 0.9800
C1S C2S 1.382(3)
C1S C6S 1.386(3)
C1S H1S 0.9500
C2S C3S 1.387(3)
C2S H2S 0.9500
C3S C4S 1.384(3)
C3S H3S 0.9500
C4S C5S 1.380(3)
C4S H4S 0.9500
C5S C6S 1.381(3)
C5S H5S 0.9500
C6S H6S 0.9500

loop_
_geom_torsion_atom_site_label_1
_geom_torsion_atom_site_label_2
_geom_torsion_atom_site_label_3
_geom_torsion_atom_site_label_4
_geom_torsion
C2 N1 C1 N2 1.01(16)
C8 N1 C1 N2 -171.35(12)
N1 C1 N2 C3 -1.31(16)
N1 C1 N2 C22 170.90(12)
C1 N1 C2 C3 -0.30(15)
C8 N1 C2 C3 172.13(12)
C1 N1 C2 C7 -179.87(15)
C8 N1 C2 C7 -7.4(2)
O1 Zr1 O3 C36 -76.2(3)
O2 Zr1 O3 C36 107.3(3)
Cl2 Zr1 O3 C36 14.3(3)
Cl1 Zr1 O3 C36 -164.1(3)
C7 C2 C3 C4 -1.1(2)
N1 C2 C3 C4 179.27(13)
C7 C2 C3 N2 179.14(13)
N1 C2 C3 N2 -0.47(14)
C1 N2 C3 C2 1.09(15)
C22 N2 C3 C2 -171.10(12)
C1 N2 C3 C4 -178.62(15)
C22 N2 C3 C4 9.2(2)
C2 C3 C4 C5 -0.2(2)
N2 C3 C4 C5 179.47(14)
C3 C4 C5 C6 0.9(2)
C4 C5 C6 C7 -0.4(2)
C5 C6 C7 C2 -0.8(2)
C3 C2 C7 C6 1.6(2)
N1 C2 C7 C6 -178.89(15)
C1 N1 C8 C13 -129.61(15)
C2 N1 C8 C13 59.29(19)
C1 N1 C8 C9 54.1(2)
C2 N1 C8 C9 -117.02(15)
Zr1 O1 C9 C8 -19.5(4)
Zr1 O1 C9 C10 161.9(3)
C13 C8 C9 O1 179.60(13)
N1 C8 C9 O1 -4.27(19)
C13 C8 C9 C10 -1.8(2)
N1 C8 C9 C10 174.34(12)
O1 C9 C10 C11 179.91(12)
C8 C9 C10 C11 1.34(19)
O1 C9 C10 C14 0.2(2)
C8 C9 C10 C14 -178.32(12)
C9 C10 C11 C12 0.3(2)
C14 C10 C11 C12 179.93(13)
C10 C11 C12 C13 -1.5(2)
C10 C11 C12 C18 178.86(13)
C11 C12 C13 C8 1.1(2)
C18 C12 C13 C8 -179.30(13)
C9 C8 C13 C12 0.5(2)
N1 C8 C13 C12 -175.61(13)
C11 C10 C14 C17 -2.87(19)
C9 C10 C14 C17 176.78(13)
C11 C10 C14 C15 -121.45(14)
C9 C10 C14 C15 58.20(17)
C11 C10 C14 C16 116.88(14)
C9 C10 C14 C16 -63.47(17)
C13 C12 C18 C20 -114.32(17)
C11 C12 C18 C20 65.29(19)
C13 C12 C18 C19 124.75(17)
C11 C12 C18 C19 -55.63(19)
C13 C12 C18 C21 6.2(2)
C11 C12 C18 C21 -174.20(15)
C1 N2 C22 C27 128.48(15)
C3 N2 C22 C27 -60.65(19)
C1 N2 C22 C23 -54.03(19)
C3 N2 C22 C23 116.84(15)
Zr1 O2 C23 C22 37.2(4)
Zr1 O2 C23 C24 -144.2(2)
C27 C22 C23 O2 178.33(13)
N2 C22 C23 O2 0.97(19)
C27 C22 C23 C24 -0.3(2)
N2 C22 C23 C24 -177.62(12)
O2 C23 C24 C25 -178.61(13)
C22 C23 C24 C25 -0.07(19)
O2 C23 C24 C28 0.4(2)
C22 C23 C24 C28 178.94(12)
C23 C24 C25 C26 0.0(2)
C28 C24 C25 C26 -178.97(13)
C24 C25 C26 C27 0.3(2)
C24 C25 C26 C32 177.68(13)
C23 C22 C27 C26 0.6(2)
N2 C22 C27 C26 177.99(12)
C25 C26 C27 C22 -0.6(2)
C32 C26 C27 C22 -178.04(13)
C25 C24 C28 C31 120.36(14)
C23 C24 C28 C31 -58.61(17)
C25 C24 C28 C29 1.28(19)
C23 C24 C28 C29 -177.69(13)
C25 C24 C28 C30 -117.97(15)
C23 C24 C28 C30 63.06(17)
C27 C26 C32 C34 80.86(17)
C25 C26 C32 C34 -96.43(17)
C27 C26 C32 C35 -159.55(14)
C25 C26 C32 C35 23.2(2)
C27 C26 C32 C33 -39.55(19)
C25 C26 C32 C33 143.17(15)
Zr1 O3 C36 C37 -139.5(3)
Zr1 O3 C36 C38 97.1(3)
C6S C1S C2S C3S 0.4(3)
C1S C2S C3S C4S -0.1(3)
C2S C3S C4S C5S -0.4(3)
C3S C4S C5S C6S 0.5(3)
C4S C5S C6S C1S -0.2(3)
C2S C1S C6S C5S -0.3(3)
